data_1516914
loop_
_publ_author_name
'Mingli Qi'
'Kai Yu'
'Zhanhua Su'
'Chunxiao Wang'
'Chunmei Wang'
'Baibin Zhou'
'Chuncheng Zhu'

_publ_section_title
;
 Assembly of four new supramolecular compounds based on Keggin
 phosphomolybdate and different organocations
;
_journal_name_full
;
Inorganica Chimica Acta
;
_journal_page_first 59
_journal_page_last 66
_journal_volume 400
_journal_year 2013
_chemical_formula_moiety 'Mo12 O40 P, C9 H14 N4, C9 H13 N4'
_chemical_formula_sum 'C18 H27 Mo12 N8 O40 P'
_chemical_formula_weight 2177.73
_space_group_IT_number 2
_symmetry_cell_setting triclinic
_symmetry_space_group_name_Hall '-P 1'
_symmetry_space_group_name_H-M 'P -1'
_atom_sites_solution_primary direct
_atom_sites_solution_secondary difmap
_cell_angle_alpha 83.5150(10)
_cell_angle_beta 80.8310(10)
_cell_angle_gamma 88.6740(10)
_cell_formula_units_Z 2
_cell_length_a 12.8887(14)
_cell_length_b 13.2162(14)
_cell_length_c 14.3160(15)
_cell_measurement_reflns_used 3055
_cell_measurement_temperature 293(2)
_cell_measurement_theta_max 28.22
_cell_measurement_theta_min 2.88
_cell_volume 2392.0(4)
_computing_cell_refinement 'Bruker SMART'
_computing_data_collection 'Bruker SMART'
_computing_data_reduction 'Bruker SAINT'
_computing_molecular_graphics 'Bruker SHELXTL'
_computing_publication_material 'Bruker SHELXTL'
_computing_structure_refinement 'SHELXL-97 (Sheldrick, 1997)'
_computing_structure_solution 'SHELXS-97 (Sheldrick, 1990)'
_diffrn_ambient_temperature 293(2)
_diffrn_measured_fraction_theta_full 0.984
_diffrn_measured_fraction_theta_max 0.984
_diffrn_measurement_device_type 'CCD area detector'
_diffrn_measurement_method 'phi and omega scans'
_diffrn_radiation_monochromator graphite
_diffrn_radiation_source 'fine-focus sealed tube'
_diffrn_radiation_type MoK\a
_diffrn_radiation_wavelength 0.71073
_diffrn_reflns_av_R_equivalents 0.0328
_diffrn_reflns_av_sigmaI/netI 0.0529
_diffrn_reflns_limit_h_max 15
_diffrn_reflns_limit_h_min -15
_diffrn_reflns_limit_k_max 15
_diffrn_reflns_limit_k_min -15
_diffrn_reflns_limit_l_max 17
_diffrn_reflns_limit_l_min -17
_diffrn_reflns_number 16005
_diffrn_reflns_theta_full 25.00
_diffrn_reflns_theta_max 25.00
_diffrn_reflns_theta_min 2.41
_exptl_absorpt_coefficient_mu 3.185
_exptl_absorpt_correction_type none
_exptl_crystal_colour translucent
_exptl_crystal_density_diffrn 3.024
_exptl_crystal_density_meas 3.024
_exptl_crystal_density_method 'not measured'
_exptl_crystal_description block
_exptl_crystal_F_000 2060
_exptl_crystal_size_max 0.20
_exptl_crystal_size_mid 0.18
_exptl_crystal_size_min 0.18
_refine_diff_density_max 0.671
_refine_diff_density_min -1.009
_refine_diff_density_rms 0.161
_refine_ls_extinction_method none
_refine_ls_goodness_of_fit_ref 1.012
_refine_ls_hydrogen_treatment constr
_refine_ls_matrix_type full
_refine_ls_number_parameters 712
_refine_ls_number_reflns 8409
_refine_ls_number_restraints 0
_refine_ls_restrained_S_all 1.012
_refine_ls_R_factor_all 0.0697
_refine_ls_R_factor_gt 0.0408
_refine_ls_shift/su_max 0.000
_refine_ls_shift/su_mean 0.000
_refine_ls_structure_factor_coef Fsqd
_refine_ls_weighting_details 'calc w=1/[\s^2^(Fo^2^)+(0.0455P)^2^+0.0000P] where P=(Fo^2^+2Fc^2^)/3'
_refine_ls_weighting_scheme calc
_refine_ls_wR_factor_gt 0.0889
_refine_ls_wR_factor_ref 0.1023
_reflns_number_gt 5625
_reflns_number_total 8409
_reflns_threshold_expression >2sigma(I)
_cod_data_source_file ICA-2013-400-59-66-2.cif
_cod_data_source_block 000qml48
_cod_database_code 1516914

loop_
_symmetry_equiv_pos_as_xyz
'x, y, z'
'-x, -y, -z'

loop_
_atom_site_label
_atom_site_type_symbol
_atom_site_fract_x
_atom_site_fract_y
_atom_site_fract_z
_atom_site_U_iso_or_equiv
_atom_site_adp_type
_atom_site_occupancy
_atom_site_symmetry_multiplicity
_atom_site_calc_flag
_atom_site_refinement_flags
Mo1 Mo 0.33221(5) 0.36752(5) 0.44149(5) 0.02235(17) Uani 1 1 d .
O1 O 0.3963(4) 0.4191(4) 0.5189(4) 0.0304(14) Uani 1 1 d .
O2 O 0.2220(4) 0.3056(4) 0.3394(3) 0.0206(12) Uani 1 1 d .
Mo2 Mo 0.12226(5) 0.46452(5) 0.34499(5) 0.02523(18) Uani 1 1 d .
O3 O 0.2326(4) 0.4743(4) 0.4174(4) 0.0260(13) Uani 1 1 d .
O4 O 0.0342(4) 0.3994(4) 0.2704(4) 0.0278(13) Uani 1 1 d .
Mo3 Mo 0.02759(5) 0.34214(5) 0.15682(5) 0.02431(18) Uani 1 1 d .
O5 O -0.0747(4) 0.4022(4) 0.1157(4) 0.0353(15) Uani 1 1 d .
O6 O 0.1412(4) 0.4227(4) 0.0974(3) 0.0274(13) Uani 1 1 d .
Mo4 Mo 0.27316(6) 0.48839(6) 0.10279(5) 0.0337(2) Uani 1 1 d .
O7 O 0.2062(4) 0.5082(4) 0.2314(3) 0.0250(12) Uani 1 1 d .
O8 O 0.3273(4) 0.3236(4) 0.1762(3) 0.0206(12) Uani 1 1 d .
P1 P 0.25747(14) 0.25205(13) 0.25027(13) 0.0135(4) Uani 1 1 d .
O9 O 0.1619(3) 0.2230(3) 0.2090(3) 0.0174(11) Uani 1 1 d .
Mo5 Mo 0.16395(5) 0.13783(5) 0.06717(5) 0.02313(17) Uani 1 1 d .
O10 O 0.0651(4) 0.2467(4) 0.0613(3) 0.0255(12) Uani 1 1 d .
O11 O 0.2753(4) 0.2257(4) 0.0142(4) 0.0266(13) Uani 1 1 d .
Mo6 Mo 0.40939(5) 0.28795(5) 0.01932(5) 0.02499(18) Uani 1 1 d .
O12 O 0.3412(4) 0.4168(4) -0.0005(3) 0.0271(13) Uani 1 1 d .
O13 O 0.4739(4) 0.2786(4) -0.0915(4) 0.0331(14) Uani 1 1 d .
O14 O 0.5128(4) 0.3510(4) 0.0743(4) 0.0273(13) Uani 1 1 d .
Mo7 Mo 0.48722(5) 0.39988(5) 0.20017(5) 0.02554(18) Uani 1 1 d .
O15 O 0.4070(4) 0.5083(4) 0.1408(4) 0.0292(13) Uani 1 1 d .
O16 O 0.4141(4) 0.4215(4) 0.3194(4) 0.0276(13) Uani 1 1 d .
O17 O 0.6000(4) 0.4612(4) 0.1982(4) 0.0331(14) Uani 1 1 d .
O18 O 0.5190(4) 0.2665(4) 0.2520(4) 0.0285(13) Uani 1 1 d .
Mo8 Mo 0.48096(5) 0.14712(5) 0.34447(5) 0.02359(18) Uani 1 1 d .
O19 O 0.3197(3) 0.1563(4) 0.2768(3) 0.0197(12) Uani 1 1 d .
Mo9 Mo 0.39625(5) 0.03685(5) 0.16707(5) 0.02412(18) Uani 1 1 d .
O20 O 0.5045(4) 0.0677(4) 0.2406(4) 0.0288(13) Uani 1 1 d .
O21 O 0.4407(4) 0.1605(4) 0.0855(4) 0.0244(12) Uani 1 1 d .
O22 O 0.2684(4) 0.0521(4) 0.1191(4) 0.0262(13) Uani 1 1 d .
O23 O 0.4588(4) -0.0550(4) 0.1059(4) 0.0328(14) Uani 1 1 d .
O24 O 0.3286(4) -0.0425(4) 0.2782(4) 0.0283(13) Uani 1 1 d .
Mo10 Mo 0.25218(6) 0.01179(5) 0.39027(5) 0.03010(19) Uani 1 1 d .
O25 O 0.3929(4) 0.0457(4) 0.4170(4) 0.0288(13) Uani 1 1 d .
O26 O 0.2270(5) -0.0973(4) 0.4667(4) 0.0437(16) Uani 1 1 d .
O27 O 0.1314(4) 0.0266(4) 0.3328(4) 0.0281(13) Uani 1 1 d .
Mo11 Mo 0.01852(5) 0.10700(5) 0.29055(5) 0.02573(18) Uani 1 1 d .
O28 O 0.0602(4) 0.0691(4) 0.1656(4) 0.0316(14) Uani 1 1 d .
O29 O -0.0452(4) 0.2258(4) 0.2345(3) 0.0248(12) Uani 1 1 d .
O30 O -0.0877(4) 0.0334(4) 0.3319(4) 0.0334(14) Uani 1 1 d .
O31 O 0.0283(4) 0.1818(4) 0.3971(4) 0.0288(13) Uani 1 1 d .
Mo12 Mo 0.10714(5) 0.22848(5) 0.48248(5) 0.02724(19) Uani 1 1 d .
O32 O 0.1946(4) 0.1122(4) 0.4698(4) 0.0283(13) Uani 1 1 d .
O33 O 0.0557(4) 0.3661(4) 0.4513(4) 0.0273(13) Uani 1 1 d .
O34 O 0.2244(4) 0.2963(4) 0.5234(3) 0.0264(13) Uani 1 1 d .
O35 O 0.0291(4) 0.1976(4) 0.5902(4) 0.0410(15) Uani 1 1 d .
O36 O 0.4114(4) 0.2481(4) 0.4216(3) 0.0262(13) Uani 1 1 d .
O37 O 0.5935(4) 0.1265(4) 0.3896(4) 0.0314(14) Uani 1 1 d .
O38 O 0.1426(4) 0.0782(4) -0.0248(4) 0.0341(14) Uani 1 1 d .
O39 O 0.2543(5) 0.6072(4) 0.0392(5) 0.0537(19) Uani 1 1 d .
O40 O 0.0527(4) 0.5706(4) 0.3697(4) 0.0355(15) Uani 1 1 d .
N1 N -0.0824(5) 0.6556(5) 0.1764(4) 0.0271(16) Uani 1 1 d .
C1 C 0.0282(6) 0.6875(6) 0.1440(6) 0.034(2) Uani 1 1 d .
H1A H 0.0481 0.6769 0.0775 0.041 Uiso 1 1 calc R
H1B H 0.0735 0.6452 0.1804 0.041 Uiso 1 1 calc R
C2 C 0.0450(6) 0.7957(7) 0.1550(7) 0.043(2) Uani 1 1 d .
H2A H 0.0168 0.8079 0.2198 0.051 Uiso 1 1 calc R
H2B H 0.0058 0.8381 0.1128 0.051 Uiso 1 1 calc R
C3 C 0.1600(6) 0.8278(7) 0.1335(6) 0.041(2) Uani 1 1 d .
H3A H 0.1657 0.8945 0.1544 0.049 Uiso 1 1 calc R
H3B H 0.2003 0.7804 0.1705 0.049 Uiso 1 1 calc R
N2 N 0.2074(5) 0.8321(5) 0.0314(5) 0.0306(17) Uani 1 1 d .
N3 N 0.3254(6) 0.8315(7) -0.0899(6) 0.057(2) Uani 1 1 d .
H3 H 0.3864 0.8301 -0.1243 0.069 Uiso 1 1 calc R
C4 C 0.1586(7) 0.8370(7) -0.0474(7) 0.048(3) Uani 1 1 d .
H4 H 0.0865 0.8404 -0.0476 0.058 Uiso 1 1 calc R
C5 C -0.1329(6) 0.6514(6) 0.2682(6) 0.034(2) Uani 1 1 d .
H5 H -0.1058 0.6707 0.3200 0.041 Uiso 1 1 calc R
C6 C -0.2291(7) 0.6140(7) 0.2692(6) 0.038(2) Uani 1 1 d .
H6 H -0.2817 0.6024 0.3218 0.046 Uiso 1 1 calc R
N4 N -0.2351(5) 0.5961(5) 0.1770(5) 0.0331(17) Uani 1 1 d .
H4A H -0.2889 0.5720 0.1584 0.040 Uiso 1 1 calc R
C7 C -0.1462(6) 0.6216(6) 0.1223(6) 0.032(2) Uani 1 1 d .
H7 H -0.1303 0.6168 0.0572 0.038 Uiso 1 1 calc R
N5 N 0.2705(6) 0.0784(5) 0.6700(5) 0.043(2) Uani 1 1 d .
H5A H 0.2317 0.0474 0.6387 0.051 Uiso 1 1 calc R
C8 C 0.2505(7) 0.0864(7) 0.7649(6) 0.041(2) Uani 1 1 d .
H8 H 0.1920 0.0611 0.8068 0.049 Uiso 1 1 calc R
C9 C 0.3296(7) 0.1371(7) 0.7872(6) 0.045(2) Uani 1 1 d .
H9 H 0.3385 0.1512 0.8476 0.054 Uiso 1 1 calc R
N6 N 0.3948(5) 0.1640(5) 0.7040(5) 0.0327(17) Uani 1 1 d .
C10 C 0.3576(7) 0.1248(7) 0.6342(6) 0.039(2) Uani 1 1 d .
H10 H 0.3888 0.1299 0.5706 0.047 Uiso 1 1 calc R
C11 C 0.4884(7) 0.2285(7) 0.6991(6) 0.044(2) Uani 1 1 d .
H11A H 0.4657 0.2954 0.7160 0.053 Uiso 1 1 calc R
H11B H 0.5311 0.1988 0.7452 0.053 Uiso 1 1 calc R
C12 C 0.5515(6) 0.2389(7) 0.6052(6) 0.043(2) Uani 1 1 d .
H12A H 0.5073 0.2597 0.5575 0.052 Uiso 1 1 calc R
H12B H 0.5837 0.1739 0.5918 0.052 Uiso 1 1 calc R
N7 N 0.7037(5) 0.3319(5) 0.5069(5) 0.0381(19) Uani 1 1 d .
C13 C 0.6702(7) 0.3528(7) 0.4212(7) 0.041(2) Uani 1 1 d .
H13 H 0.6008 0.3633 0.4121 0.049 Uiso 1 1 calc R
C14 C 0.2330(7) 0.8363(8) -0.1241(7) 0.052(3) Uani 1 1 d .
H14 H 0.2233 0.8385 -0.1873 0.062 Uiso 1 1 calc R
C15 C 0.7541(7) 0.3556(7) 0.3519(7) 0.048(3) Uani 1 1 d .
H15 H 0.7543 0.3685 0.2866 0.058 Uiso 1 1 calc R
C16 C 0.6383(7) 0.3197(7) 0.6010(7) 0.051(3) Uani 1 1 d .
H16A H 0.6058 0.3845 0.6146 0.062 Uiso 1 1 calc R
H16B H 0.6820 0.2989 0.6491 0.062 Uiso 1 1 calc R
N8 N 0.8411(6) 0.3352(6) 0.3984(6) 0.046(2) Uani 1 1 d .
C17 C 0.8070(6) 0.3217(7) 0.4908(7) 0.041(2) Uani 1 1 d .
H17 H 0.8493 0.3073 0.5376 0.049 Uiso 1 1 calc R
C18 C 0.3087(7) 0.8293(8) 0.0022(8) 0.056(3) Uani 1 1 d .
H18 H 0.3603 0.8263 0.0409 0.068 Uiso 1 1 calc R

loop_
_atom_site_aniso_label
_atom_site_aniso_U_11
_atom_site_aniso_U_22
_atom_site_aniso_U_33
_atom_site_aniso_U_23
_atom_site_aniso_U_13
_atom_site_aniso_U_12
Mo1 0.0227(4) 0.0276(4) 0.0190(4) -0.0076(3) -0.0061(3) -0.0029(3)
O1 0.030(3) 0.037(3) 0.027(3) -0.011(3) -0.008(3) -0.001(3)
O2 0.017(3) 0.028(3) 0.018(3) -0.004(2) -0.004(2) -0.004(2)
Mo2 0.0255(4) 0.0278(4) 0.0230(4) -0.0073(3) -0.0029(3) 0.0031(3)
O3 0.025(3) 0.031(3) 0.025(3) -0.010(3) -0.006(2) -0.001(2)
O4 0.027(3) 0.034(3) 0.021(3) -0.007(3) 0.001(2) -0.002(3)
Mo3 0.0221(4) 0.0310(4) 0.0214(4) -0.0049(3) -0.0072(3) 0.0005(3)
O5 0.029(3) 0.038(3) 0.044(4) -0.008(3) -0.017(3) 0.009(3)
O6 0.035(3) 0.032(3) 0.014(3) -0.004(2) 0.002(2) -0.009(3)
Mo4 0.0363(5) 0.0334(4) 0.0302(5) -0.0015(4) -0.0032(4) 0.0000(4)
O7 0.024(3) 0.031(3) 0.019(3) -0.003(2) -0.003(2) -0.005(2)
O8 0.021(3) 0.025(3) 0.016(3) -0.002(2) -0.002(2) -0.009(2)
P1 0.0140(10) 0.0158(9) 0.0111(10) -0.0034(8) -0.0012(8) -0.0024(7)
O9 0.014(3) 0.019(3) 0.019(3) -0.004(2) -0.001(2) 0.000(2)
Mo5 0.0231(4) 0.0303(4) 0.0181(4) -0.0079(3) -0.0055(3) -0.0028(3)
O10 0.024(3) 0.036(3) 0.018(3) -0.003(2) -0.007(2) -0.003(2)
O11 0.026(3) 0.031(3) 0.022(3) -0.002(2) -0.003(2) -0.010(2)
Mo6 0.0262(4) 0.0324(4) 0.0152(4) -0.0053(3) 0.0024(3) -0.0038(3)
O12 0.029(3) 0.033(3) 0.017(3) -0.002(2) 0.002(2) -0.002(2)
O13 0.036(3) 0.040(3) 0.022(3) -0.008(3) 0.003(3) -0.005(3)
O14 0.026(3) 0.037(3) 0.020(3) -0.006(3) -0.002(2) -0.007(2)
Mo7 0.0213(4) 0.0333(4) 0.0221(4) -0.0023(3) -0.0025(3) -0.0125(3)
O15 0.028(3) 0.030(3) 0.030(3) -0.004(3) -0.006(3) -0.004(2)
O16 0.029(3) 0.033(3) 0.020(3) -0.004(2) 0.001(2) -0.005(3)
O17 0.026(3) 0.043(3) 0.032(4) -0.005(3) -0.008(3) -0.015(3)
O18 0.021(3) 0.034(3) 0.028(3) -0.003(3) 0.002(2) -0.001(2)
Mo8 0.0203(4) 0.0312(4) 0.0212(4) -0.0068(3) -0.0061(3) -0.0009(3)
O19 0.012(3) 0.029(3) 0.018(3) -0.004(2) -0.002(2) -0.004(2)
Mo9 0.0256(4) 0.0252(4) 0.0229(4) -0.0090(3) -0.0038(3) 0.0013(3)
O20 0.025(3) 0.036(3) 0.026(3) -0.008(3) -0.001(3) -0.001(3)
O21 0.020(3) 0.027(3) 0.025(3) -0.003(2) 0.001(2) -0.004(2)
O22 0.025(3) 0.028(3) 0.027(3) -0.003(2) -0.006(2) -0.007(2)
O23 0.034(3) 0.028(3) 0.038(4) -0.013(3) -0.004(3) 0.000(3)
O24 0.032(3) 0.028(3) 0.025(3) -0.007(3) -0.003(3) -0.001(2)
Mo10 0.0311(4) 0.0300(4) 0.0272(5) 0.0033(3) -0.0026(3) -0.0026(3)
O25 0.032(3) 0.035(3) 0.021(3) -0.001(3) -0.006(3) -0.002(3)
O26 0.043(4) 0.032(3) 0.053(4) -0.002(3) 0.000(3) -0.005(3)
O27 0.026(3) 0.030(3) 0.030(3) -0.008(3) -0.007(3) -0.003(2)
Mo11 0.0236(4) 0.0317(4) 0.0215(4) -0.0017(3) -0.0015(3) -0.0114(3)
O28 0.029(3) 0.036(3) 0.030(3) -0.005(3) -0.002(3) -0.011(3)
O29 0.023(3) 0.036(3) 0.015(3) -0.002(2) -0.005(2) -0.006(2)
O30 0.023(3) 0.039(3) 0.039(4) -0.001(3) -0.007(3) -0.012(3)
O31 0.023(3) 0.038(3) 0.027(3) -0.012(3) -0.007(3) 0.003(3)
Mo12 0.0269(4) 0.0351(4) 0.0188(4) -0.0036(3) 0.0002(3) -0.0045(3)
O32 0.026(3) 0.033(3) 0.027(3) -0.001(3) -0.008(3) 0.001(3)
O33 0.024(3) 0.038(3) 0.020(3) -0.008(3) -0.001(2) -0.003(2)
O34 0.024(3) 0.038(3) 0.018(3) -0.009(3) -0.002(2) -0.004(3)
O35 0.040(4) 0.052(4) 0.030(4) -0.009(3) 0.000(3) -0.003(3)
O36 0.030(3) 0.030(3) 0.018(3) -0.001(2) -0.003(2) -0.001(2)
O37 0.023(3) 0.037(3) 0.036(4) -0.007(3) -0.010(3) 0.006(3)
O38 0.041(4) 0.043(4) 0.021(3) -0.010(3) -0.009(3) -0.006(3)
O39 0.039(4) 0.032(4) 0.089(6) -0.013(4) -0.005(4) 0.006(3)
O40 0.044(4) 0.039(3) 0.027(3) -0.015(3) -0.011(3) 0.011(3)
N1 0.022(4) 0.041(4) 0.016(4) 0.002(3) -0.001(3) -0.006(3)
C1 0.029(5) 0.041(5) 0.031(5) -0.001(4) -0.005(4) 0.000(4)
C2 0.033(5) 0.049(6) 0.045(6) -0.012(5) 0.000(5) 0.002(4)
C3 0.038(5) 0.039(5) 0.048(6) -0.016(5) -0.001(5) -0.015(4)
N2 0.018(4) 0.031(4) 0.042(5) -0.004(3) 0.001(3) -0.011(3)
N3 0.033(5) 0.090(7) 0.050(6) -0.007(5) -0.007(4) -0.010(5)
C4 0.030(5) 0.069(7) 0.049(7) 0.000(5) -0.021(5) -0.009(5)
C5 0.030(5) 0.049(6) 0.025(5) -0.010(4) -0.004(4) 0.000(4)
C6 0.034(5) 0.056(6) 0.021(5) 0.001(4) 0.006(4) -0.005(5)
N4 0.024(4) 0.038(4) 0.038(5) -0.004(4) -0.006(4) -0.012(3)
C7 0.036(5) 0.047(5) 0.013(4) -0.005(4) -0.002(4) -0.008(4)
N5 0.044(5) 0.059(5) 0.025(4) -0.002(4) -0.003(4) -0.031(4)
C8 0.035(5) 0.053(6) 0.029(6) 0.002(5) 0.007(4) -0.011(5)
C9 0.053(6) 0.059(6) 0.023(5) 0.000(5) -0.006(5) -0.008(5)
N6 0.027(4) 0.033(4) 0.037(5) 0.002(3) -0.004(4) -0.007(3)
C10 0.040(6) 0.059(6) 0.019(5) -0.011(5) 0.000(4) -0.008(5)
C11 0.034(5) 0.063(7) 0.033(6) -0.010(5) 0.005(4) -0.012(5)
C12 0.022(5) 0.061(6) 0.046(6) -0.004(5) -0.004(4) -0.001(4)
N7 0.032(4) 0.039(4) 0.041(5) -0.010(4) 0.007(4) -0.007(4)
C13 0.022(5) 0.050(6) 0.049(7) -0.002(5) -0.004(5) -0.001(4)
C14 0.036(6) 0.076(8) 0.041(6) -0.003(6) -0.004(5) -0.008(5)
C15 0.045(6) 0.051(6) 0.046(7) -0.004(5) 0.000(5) -0.012(5)
C16 0.046(6) 0.050(6) 0.053(7) -0.008(5) 0.014(5) -0.025(5)
N8 0.046(5) 0.057(5) 0.035(5) -0.010(4) -0.006(4) -0.004(4)
C17 0.021(5) 0.054(6) 0.052(7) -0.013(5) -0.013(5) 0.002(4)
C18 0.028(6) 0.097(9) 0.049(7) -0.018(6) -0.012(5) -0.005(5)

loop_
_atom_type_symbol
_atom_type_description
_atom_type_scat_dispersion_real
_atom_type_scat_dispersion_imag
_atom_type_scat_source
C C 0.0033 0.0016 'International Tables Vol C Tables 4.2.6.8 and 6.1.1.4'
H H 0.0000 0.0000 'International Tables Vol C Tables 4.2.6.8 and 6.1.1.4'
Mo Mo -1.6832 0.6857 'International Tables Vol C Tables 4.2.6.8 and 6.1.1.4'
N N 0.0061 0.0033 'International Tables Vol C Tables 4.2.6.8 and 6.1.1.4'
O O 0.0106 0.0060 'International Tables Vol C Tables 4.2.6.8 and 6.1.1.4'
P P 0.1023 0.0942 'International Tables Vol C Tables 4.2.6.8 and 6.1.1.4'

loop_
_geom_angle_atom_site_label_1
_geom_angle_atom_site_label_2
_geom_angle_atom_site_label_3
_geom_angle
O1 Mo1 O34 101.9(2)
O1 Mo1 O36 101.6(2)
O34 Mo1 O36 92.6(2)
O1 Mo1 O3 100.5(2)
O34 Mo1 O3 88.5(2)
O36 Mo1 O3 157.1(2)
O1 Mo1 O16 101.1(2)
O34 Mo1 O16 157.0(2)
O36 Mo1 O16 84.0(2)
O3 Mo1 O16 86.0(2)
O1 Mo1 O2 172.9(2)
O34 Mo1 O2 74.62(19)
O36 Mo1 O2 84.88(19)
O3 Mo1 O2 73.38(18)
O16 Mo1 O2 82.46(19)
P1 O2 Mo1 127.1(3)
P1 O2 Mo2 125.6(3)
Mo1 O2 Mo2 88.76(15)
P1 O2 Mo12 124.3(3)
Mo1 O2 Mo12 88.71(16)
Mo2 O2 Mo12 90.73(16)
O40 Mo2 O7 102.1(2)
O40 Mo2 O3 100.5(2)
O7 Mo2 O3 93.2(2)
O40 Mo2 O4 102.3(2)
O7 Mo2 O4 87.2(2)
O3 Mo2 O4 156.6(2)
O40 Mo2 O33 100.2(2)
O7 Mo2 O33 157.3(2)
O3 Mo2 O33 86.7(2)
O4 Mo2 O33 84.1(2)
O40 Mo2 O2 169.9(2)
O7 Mo2 O2 86.11(19)
O3 Mo2 O2 73.00(18)
O4 Mo2 O2 83.72(18)
O33 Mo2 O2 72.13(18)
Mo2 O3 Mo1 124.8(2)
Mo3 O4 Mo2 146.4(3)
O5 Mo3 O6 102.9(3)
O5 Mo3 O4 103.7(2)
O6 Mo3 O4 89.0(2)
O5 Mo3 O29 99.7(2)
O6 Mo3 O29 157.3(2)
O4 Mo3 O29 88.0(2)
O5 Mo3 O10 100.2(2)
O6 Mo3 O10 88.9(2)
O4 Mo3 O10 155.9(2)
O29 Mo3 O10 84.8(2)
O5 Mo3 O9 168.5(2)
O6 Mo3 O9 85.08(19)
O4 Mo3 O9 84.64(19)
O29 Mo3 O9 72.27(18)
O10 Mo3 O9 71.28(17)
Mo3 O6 Mo4 149.9(3)
O39 Mo4 O15 101.0(3)
O39 Mo4 O12 99.4(3)
O15 Mo4 O12 90.1(2)
O39 Mo4 O6 100.3(2)
O15 Mo4 O6 158.4(2)
O12 Mo4 O6 89.9(2)
O39 Mo4 O7 102.4(3)
O15 Mo4 O7 88.6(2)
O12 Mo4 O7 158.1(2)
O6 Mo4 O7 83.4(2)
O39 Mo4 O8 170.9(2)
O15 Mo4 O8 73.08(18)
O12 Mo4 O8 74.07(19)
O6 Mo4 O8 86.18(19)
O7 Mo4 O8 84.63(18)
Mo2 O7 Mo4 151.8(3)
P1 O8 Mo7 125.3(3)
P1 O8 Mo6 126.9(3)
Mo7 O8 Mo6 90.18(16)
P1 O8 Mo4 125.5(3)
Mo7 O8 Mo4 89.37(16)
Mo6 O8 Mo4 87.76(16)
O9 P1 O19 109.6(3)
O9 P1 O2 109.8(3)
O19 P1 O2 109.2(3)
O9 P1 O8 109.4(3)
O19 P1 O8 109.4(3)
O2 P1 O8 109.5(3)
P1 O9 Mo5 126.3(3)
P1 O9 Mo3 125.5(3)
Mo5 O9 Mo3 89.64(15)
P1 O9 Mo11 126.2(3)
Mo5 O9 Mo11 88.46(15)
Mo3 O9 Mo11 88.66(14)
O38 Mo5 O11 103.2(2)
O38 Mo5 O10 100.7(2)
O11 Mo5 O10 91.3(2)
O38 Mo5 O22 102.3(2)
O11 Mo5 O22 86.0(2)
O10 Mo5 O22 156.8(2)
O38 Mo5 O28 99.1(2)
O11 Mo5 O28 157.5(2)
O10 Mo5 O28 86.4(2)
O22 Mo5 O28 87.3(2)
O38 Mo5 O9 170.0(2)
O11 Mo5 O9 84.92(18)
O10 Mo5 O9 72.94(18)
O22 Mo5 O9 83.83(18)
O28 Mo5 O9 73.05(18)
Mo5 O10 Mo3 126.1(3)
Mo5 O11 Mo6 151.3(3)
O13 Mo6 O14 101.2(2)
O13 Mo6 O21 102.2(2)
O14 Mo6 O21 89.5(2)
O13 Mo6 O12 100.3(2)
O14 Mo6 O12 89.8(2)
O21 Mo6 O12 157.2(2)
O13 Mo6 O11 101.5(2)
O14 Mo6 O11 157.3(2)
O21 Mo6 O11 84.8(2)
O12 Mo6 O11 87.1(2)
O13 Mo6 O8 172.4(2)
O14 Mo6 O8 73.04(18)
O21 Mo6 O8 83.01(19)
O12 Mo6 O8 75.01(19)
O11 Mo6 O8 84.43(18)
Mo6 O12 Mo4 122.8(3)
Mo6 O14 Mo7 124.3(3)
O17 Mo7 O16 101.8(2)
O17 Mo7 O18 102.1(2)
O16 Mo7 O18 88.3(2)
O17 Mo7 O15 100.0(2)
O16 Mo7 O15 90.2(2)
O18 Mo7 O15 157.8(2)
O17 Mo7 O14 100.4(2)
O16 Mo7 O14 157.8(2)
O18 Mo7 O14 87.8(2)
O15 Mo7 O14 85.3(2)
O17 Mo7 O8 170.6(2)
O16 Mo7 O8 85.38(19)
O18 Mo7 O8 84.07(19)
O15 Mo7 O8 73.71(18)
O14 Mo7 O8 72.47(18)
Mo4 O15 Mo7 123.8(3)
Mo7 O16 Mo1 149.7(3)
Mo7 O18 Mo8 149.5(3)
O37 Mo8 O25 101.9(2)
O37 Mo8 O20 101.1(2)
O25 Mo8 O20 90.7(2)
O37 Mo8 O36 101.9(2)
O25 Mo8 O36 89.9(2)
O20 Mo8 O36 156.4(2)
O37 Mo8 O18 100.9(2)
O25 Mo8 O18 157.0(2)
O20 Mo8 O18 87.3(2)
O36 Mo8 O18 83.1(2)
O37 Mo8 O19 173.4(2)
O25 Mo8 O19 74.18(19)
O20 Mo8 O19 73.93(18)
O36 Mo8 O19 83.52(18)
O18 Mo8 O19 83.30(18)
P1 O19 Mo8 127.1(3)
P1 O19 Mo9 125.4(3)
Mo8 O19 Mo9 88.80(15)
P1 O19 Mo10 125.5(3)
Mo8 O19 Mo10 89.22(16)
Mo9 O19 Mo10 88.89(16)
O23 Mo9 O22 102.8(2)
O23 Mo9 O24 100.9(2)
O22 Mo9 O24 90.6(2)
O23 Mo9 O21 102.6(2)
O22 Mo9 O21 86.6(2)
O24 Mo9 O21 156.4(2)
O23 Mo9 O20 99.9(2)
O22 Mo9 O20 157.1(2)
O24 Mo9 O20 87.8(2)
O21 Mo9 O20 85.9(2)
O23 Mo9 O19 170.6(2)
O22 Mo9 O19 84.86(19)
O24 Mo9 O19 73.37(18)
O21 Mo9 O19 83.03(18)
O20 Mo9 O19 72.80(18)
Mo8 O20 Mo9 124.0(3)
Mo6 O21 Mo9 150.9(3)
Mo9 O22 Mo5 150.2(3)
Mo9 O24 Mo10 125.2(3)
O26 Mo10 O27 102.6(3)
O26 Mo10 O32 101.0(2)
O27 Mo10 O32 87.7(2)
O26 Mo10 O24 101.1(2)
O27 Mo10 O24 90.4(2)
O32 Mo10 O24 157.7(2)
O26 Mo10 O25 100.0(2)
O27 Mo10 O25 157.4(2)
O32 Mo10 O25 88.0(2)
O24 Mo10 O25 85.3(2)
O26 Mo10 O19 170.0(2)
O27 Mo10 O19 85.38(19)
O32 Mo10 O19 85.25(19)
O24 Mo10 O19 72.49(19)
O25 Mo10 O19 72.15(18)
Mo8 O25 Mo10 124.3(3)
Mo10 O27 Mo11 151.7(3)
O30 Mo11 O28 102.6(2)
O30 Mo11 O29 101.0(2)
O28 Mo11 O29 88.0(2)
O30 Mo11 O27 103.1(2)
O28 Mo11 O27 89.7(2)
O29 Mo11 O27 155.7(2)
O30 Mo11 O31 102.2(2)
O28 Mo11 O31 155.2(2)
O29 Mo11 O31 87.3(2)
O27 Mo11 O31 84.8(2)
O30 Mo11 O9 171.6(2)
O28 Mo11 O9 72.27(18)
O29 Mo11 O9 72.42(18)
O27 Mo11 O9 83.81(19)
O31 Mo11 O9 83.10(19)
Mo11 O28 Mo5 126.1(3)
Mo11 O29 Mo3 126.6(3)
Mo12 O31 Mo11 150.4(3)
O35 Mo12 O31 102.5(2)
O35 Mo12 O32 102.7(2)
O31 Mo12 O32 88.7(2)
O35 Mo12 O33 99.6(2)
O31 Mo12 O33 89.3(2)
O32 Mo12 O33 157.6(2)
O35 Mo12 O34 100.4(2)
O31 Mo12 O34 157.0(2)
O32 Mo12 O34 88.0(2)
O33 Mo12 O34 85.2(2)
O35 Mo12 O2 168.7(2)
O31 Mo12 O2 85.4(2)
O32 Mo12 O2 85.41(19)
O33 Mo12 O2 72.15(18)
O34 Mo12 O2 71.73(18)
Mo12 O32 Mo10 146.8(3)
Mo12 O33 Mo2 124.9(2)
Mo1 O34 Mo12 124.9(3)
Mo1 O36 Mo8 154.2(3)
C7 N1 C5 109.4(7)
C7 N1 C1 125.8(7)
C5 N1 C1 124.8(7)
N1 C1 C2 112.5(7)
N1 C1 H1A 109.1
C2 C1 H1A 109.1
N1 C1 H1B 109.1
C2 C1 H1B 109.1
H1A C1 H1B 107.8
C1 C2 C3 113.9(7)
C1 C2 H2A 108.8
C3 C2 H2A 108.8
C1 C2 H2B 108.8
C3 C2 H2B 108.8
H2A C2 H2B 107.7
N2 C3 C2 114.5(7)
N2 C3 H3A 108.6
C2 C3 H3A 108.6
N2 C3 H3B 108.6
C2 C3 H3B 108.6
H3A C3 H3B 107.6
C18 N2 C4 107.5(8)
C18 N2 C3 123.4(8)
C4 N2 C3 129.2(7)
C18 N3 C14 110.4(8)
C18 N3 H3 124.8
C14 N3 H3 124.8
C14 C4 N2 108.1(8)
C14 C4 H4 126.0
N2 C4 H4 126.0
C6 C5 N1 106.6(7)
C6 C5 H5 126.7
N1 C5 H5 126.7
C5 C6 N4 106.8(7)
C5 C6 H6 126.6
N4 C6 H6 126.6
C7 N4 C6 109.3(7)
C7 N4 H4A 125.3
C6 N4 H4A 125.3
N4 C7 N1 107.8(7)
N4 C7 H7 126.1
N1 C7 H7 126.1
C10 N5 C8 108.9(7)
C10 N5 H5A 125.6
C8 N5 H5A 125.6
C9 C8 N5 107.9(8)
C9 C8 H8 126.0
N5 C8 H8 126.0
C8 C9 N6 106.2(8)
C8 C9 H9 126.9
N6 C9 H9 126.9
C10 N6 C9 108.5(7)
C10 N6 C11 129.4(8)
C9 N6 C11 122.1(7)
N5 C10 N6 108.3(8)
N5 C10 H10 125.8
N6 C10 H10 125.8
C12 C11 N6 112.3(7)
C12 C11 H11A 109.1
N6 C11 H11A 109.1
C12 C11 H11B 109.1
N6 C11 H11B 109.1
H11A C11 H11B 107.9
C11 C12 C16 109.6(8)
C11 C12 H12A 109.8
C16 C12 H12A 109.8
C11 C12 H12B 109.8
C16 C12 H12B 109.8
H12A C12 H12B 108.2
C17 N7 C13 107.9(8)
C17 N7 C16 125.2(8)
C13 N7 C16 126.9(8)
C15 C13 N7 108.7(8)
C15 C13 H13 125.6
N7 C13 H13 125.6
C4 C14 N3 105.2(9)
C4 C14 H14 127.4
N3 C14 H14 127.4
C13 C15 N8 105.6(9)
C13 C15 H15 127.2
N8 C15 H15 127.2
N7 C16 C12 110.9(7)
N7 C16 H16A 109.5
C12 C16 H16A 109.5
N7 C16 H16B 109.5
C12 C16 H16B 109.5
H16A C16 H16B 108.1
C17 N8 C15 108.0(8)
N7 C17 N8 109.8(8)
N7 C17 H17 125.1
N8 C17 H17 125.1
N3 C18 N2 108.9(8)
N3 C18 H18 125.6
N2 C18 H18 125.6

loop_
_geom_bond_atom_site_label_1
_geom_bond_atom_site_label_2
_geom_bond_distance
Mo1 O1 1.692(5)
Mo1 O34 1.866(5)
Mo1 O36 1.883(5)
Mo1 O3 1.925(5)
Mo1 O16 1.960(5)
Mo1 O2 2.410(5)
O2 P1 1.530(5)
O2 Mo2 2.440(5)
O2 Mo12 2.461(5)
Mo2 O40 1.687(5)
Mo2 O7 1.845(5)
Mo2 O3 1.903(5)
Mo2 O4 1.952(5)
Mo2 O33 1.984(5)
O4 Mo3 1.884(5)
Mo3 O5 1.675(5)
Mo3 O6 1.864(5)
Mo3 O29 1.957(5)
Mo3 O10 1.961(5)
Mo3 O9 2.461(4)
O6 Mo4 1.943(5)
Mo4 O39 1.756(6)
Mo4 O15 1.922(5)
Mo4 O12 1.927(5)
Mo4 O7 1.948(5)
Mo4 O8 2.445(5)
O8 P1 1.529(5)
O8 Mo7 2.404(5)
O8 Mo6 2.417(5)
P1 O9 1.522(5)
P1 O19 1.526(5)
O9 Mo5 2.427(5)
O9 Mo11 2.484(5)
Mo5 O38 1.670(5)
Mo5 O11 1.875(5)
Mo5 O10 1.903(5)
Mo5 O22 1.926(5)
Mo5 O28 1.941(5)
O11 Mo6 1.946(5)
Mo6 O13 1.686(5)
Mo6 O14 1.904(5)
Mo6 O21 1.904(5)
Mo6 O12 1.912(5)
O14 Mo7 1.959(5)
Mo7 O17 1.676(5)
Mo7 O16 1.863(5)
Mo7 O18 1.895(5)
Mo7 O15 1.944(5)
O18 Mo8 1.960(5)
Mo8 O37 1.684(5)
Mo8 O25 1.882(5)
Mo8 O20 1.896(5)
Mo8 O36 1.941(5)
Mo8 O19 2.425(4)
O19 Mo9 2.435(5)
O19 Mo10 2.443(5)
Mo9 O23 1.691(5)
Mo9 O22 1.882(5)
Mo9 O24 1.901(5)
Mo9 O21 1.940(5)
Mo9 O20 1.953(5)
O24 Mo10 1.945(5)
Mo10 O26 1.713(6)
Mo10 O27 1.870(5)
Mo10 O32 1.906(5)
Mo10 O25 1.984(5)
O27 Mo11 1.917(5)
Mo11 O30 1.687(5)
Mo11 O28 1.903(5)
Mo11 O29 1.911(5)
Mo11 O31 1.931(5)
O31 Mo12 1.872(5)
Mo12 O35 1.714(6)
Mo12 O32 1.893(5)
Mo12 O33 1.950(5)
Mo12 O34 1.973(5)
N1 C7 1.333(9)
N1 C5 1.367(9)
N1 C1 1.483(10)
C1 C2 1.480(11)
C1 H1A 0.9700
C1 H1B 0.9700
C2 C3 1.525(11)
C2 H2A 0.9700
C2 H2B 0.9700
C3 N2 1.487(10)
C3 H3A 0.9700
C3 H3B 0.9700
N2 C18 1.307(10)
N2 C4 1.372(10)
N3 C18 1.297(11)
N3 C14 1.356(11)
N3 H3 0.8600
C4 C14 1.337(12)
C4 H4 0.9300
C5 C6 1.344(11)
C5 H5 0.9300
C6 N4 1.382(10)
C6 H6 0.9300
N4 C7 1.309(10)
N4 H4A 0.8600
C7 H7 0.9300
N5 C10 1.294(10)
N5 C8 1.358(10)
N5 H5A 0.8600
C8 C9 1.331(12)
C8 H8 0.9300
C9 N6 1.361(10)
C9 H9 0.9300
N6 C10 1.333(10)
N6 C11 1.481(10)
C10 H10 0.9300
C11 C12 1.450(11)
C11 H11A 0.9700
C11 H11B 0.9700
C12 C16 1.553(11)
C12 H12A 0.9700
C12 H12B 0.9700
N7 C17 1.320(10)
N7 C13 1.362(11)
N7 C16 1.465(11)
C13 C15 1.345(12)
C13 H13 0.9300
C14 H14 0.9300
C15 N8 1.399(11)
C15 H15 0.9300
C16 H16A 0.9700
C16 H16B 0.9700
N8 C17 1.319(11)
C17 H17 0.9300
C18 H18 0.9300

loop_
_geom_hbond_atom_site_label_D
_geom_hbond_atom_site_label_H
_geom_hbond_atom_site_label_A
_geom_hbond_distance_DH
_geom_hbond_distance_HA
_geom_hbond_distance_DA
_geom_hbond_angle_DHA
_geom_hbond_site_symmetry_A
N5 H5A O32 0.86 2.59 3.155(9) 124.5 .
N5 H5A O30 0.86 2.12 2.815(8) 137.3 2_556
N4 H4A O12 0.86 2.45 3.081(8) 130.9 2_565
N4 H4A O17 0.86 2.04 2.763(8) 140.9 1_455
N3 H3 O18 0.86 2.49 3.188(10) 138.7 2_665
N3 H3 O21 0.86 2.39 3.030(9) 131.6 2_665
N3 H3 O20 0.86 2.33 3.036(10) 140.1 2_665
